data_1569563
loop_
_publ_author_name
'Sun, Jiyu'
'Decato, Daniel A.'
'Bryantsev, Vyacheslav S.'
'John, Eric A.'
'Berryman, Orion B.'

_publ_section_title
;
 The interplay between hydrogen and halogen bonding: substituent effects
 and their role in the hydrogen bond enhanced halogen bond.
;
_journal_issue 33
_journal_name_full 'Chemical science'
_journal_page_first 8924
_journal_page_last 8935
_journal_paper_doi 10.1039/d3sc02348f
_journal_volume 14
_journal_year 2023
_chemical_formula_moiety 'C25 H12 F9 N'
_chemical_formula_sum 'C25 H12 F9 N'
_chemical_formula_weight 497.36
_space_group_crystal_system triclinic
_space_group_IT_number 2
_space_group_name_Hall '-P 1'
_space_group_name_H-M_alt 'P -1'
_atom_sites_solution_hydrogens mixed
_atom_sites_solution_primary dual
_audit_creation_date 2020-05-21
_audit_creation_method
;
Olex2 1.2
(compiled 2018.05.29 svn.r3508 for OlexSys, GUI svn.r5506)
;
_audit_update_record
;
2023-01-30 deposited with the CCDC.	2023-07-20 downloaded from the CCDC.
;
_cell_angle_alpha 84.337(2)
_cell_angle_beta 89.492(2)
_cell_angle_gamma 70.559(2)
_cell_formula_units_Z 2
_cell_length_a 7.9820(4)
_cell_length_b 7.9889(4)
_cell_length_c 17.3963(9)
_cell_measurement_reflns_used 9960
_cell_measurement_temperature 100
_cell_measurement_theta_max 27.442
_cell_measurement_theta_min 2.707
_cell_volume 1040.62(9)
_computing_cell_refinement 'SAINT V8.38A (BRUKER-AXS, 2016)'
_computing_data_collection 'APEX3 (Bruker-AXS, 2016)'
_computing_data_reduction 'SAINT V8.38A (BRUKER-AXS, 2016)'
_computing_molecular_graphics 'Olex2 (Dolomanov et al., 2009)'
_computing_publication_material 'Olex2 (Dolomanov et al., 2009)'
_computing_structure_refinement 'ShelXL (Sheldrick, 2015)'
_computing_structure_solution 'ShelXT (Sheldrick, 2015)'
_diffrn_ambient_temperature 100
_diffrn_detector 'Bruker Photon-100 area detector'
_diffrn_detector_area_resol_mean 10.5
_diffrn_detector_type 'CMOS area detector'
_diffrn_measured_fraction_theta_full 0.999
_diffrn_measured_fraction_theta_max 0.998
_diffrn_measurement_device 'Fixed Chi Three-Circle Diffractometer'
_diffrn_measurement_device_type 'Bruker D8 VENTURE Duo'
_diffrn_measurement_method '\w and \f scans'
_diffrn_radiation_monochromator 'TRIUMPH graphite'
_diffrn_radiation_probe x-ray
_diffrn_radiation_type MoK\a
_diffrn_radiation_wavelength 0.71073
_diffrn_reflns_av_R_equivalents 0.0459
_diffrn_reflns_av_unetI/netI 0.0252
_diffrn_reflns_Laue_measured_fraction_full 0.999
_diffrn_reflns_Laue_measured_fraction_max 0.998
_diffrn_reflns_limit_h_max 10
_diffrn_reflns_limit_h_min -10
_diffrn_reflns_limit_k_max 10
_diffrn_reflns_limit_k_min -10
_diffrn_reflns_limit_l_max 22
_diffrn_reflns_limit_l_min -22
_diffrn_reflns_number 47574
_diffrn_reflns_point_group_measured_fraction_full 0.999
_diffrn_reflns_point_group_measured_fraction_max 0.998
_diffrn_reflns_theta_full 25.242
_diffrn_reflns_theta_max 27.553
_diffrn_reflns_theta_min 2.707
_diffrn_source 'sealed tube'
_diffrn_source_type fine-focus
_diffrn_standards_number 0
_exptl_absorpt_coefficient_mu 0.150
_exptl_absorpt_correction_T_max 0.7456
_exptl_absorpt_correction_T_min 0.7068
_exptl_absorpt_correction_type multi-scan
_exptl_absorpt_process_details
'SADABS-2016/2 (Bruker,2016/2) was used for absorption correction. wR2(int) was 0.0502 before and 0.0463 after correction. The Ratio of minimum to maximum transmission is 0.9480. The \l/2 correction factor is Not present.'
_exptl_crystal_colour colourless
_exptl_crystal_density_diffrn 1.587
_exptl_crystal_description Rod
_exptl_crystal_F_000 500
_exptl_crystal_size_max 0.39
_exptl_crystal_size_mid 0.07
_exptl_crystal_size_min 0.02
_refine_diff_density_max 0.457
_refine_diff_density_min -0.314
_refine_diff_density_rms 0.052
_refine_ls_extinction_method none
_refine_ls_goodness_of_fit_ref 1.017
_refine_ls_hydrogen_treatment mixed
_refine_ls_matrix_type full
_refine_ls_number_parameters 352
_refine_ls_number_reflns 4794
_refine_ls_number_restraints 15
_refine_ls_restrained_S_all 1.020
_refine_ls_R_factor_all 0.0600
_refine_ls_R_factor_gt 0.0390
_refine_ls_shift/su_max 0.000
_refine_ls_shift/su_mean 0.000
_refine_ls_structure_factor_coef Fsqd
_refine_ls_weighting_details 'w=1/[\s^2^(Fo^2^)+(0.0440P)^2^+0.5914P] where P=(Fo^2^+2Fc^2^)/3'
_refine_ls_weighting_scheme calc
_refine_ls_wR_factor_gt 0.0892
_refine_ls_wR_factor_ref 0.0991
_reflns_Friedel_coverage 0.000
_reflns_number_gt 3649
_reflns_number_total 4794
_reflns_threshold_expression 'I > 2\s(I)'
_cod_data_source_file d3sc02348f2.cif
_cod_data_source_block umt_ob162
_cod_depositor_comments
;
The following automatic conversions were performed:

data item '_diffrn_radiation_probe' value 'X-ray' was changed to
'x-ray' in accordance with the
/home/data/users/saulius/crontab/automatic-downloads/rss-feeds/RSC/lib/dictionaries/cif_core.dic
dictionary named 'cif_core.dic' version 2.4.2 last updated on
2011-04-26.

Automatic conversion script
Id: cif_fix_values 8170 2020-07-09 18:12:32Z antanas 

 Adding full bibliography for 1569562--1569572.cif.
;
_cod_database_code 1569563
_shelx_shelxl_version_number 2018/3
_shelx_space_group_comment
;
The symmetry employed for this shelxl refinement is uniquely defined
by the following loop, which should always be used as a source of
symmetry information in preference to the above space-group names.
They are only intended as comments.
;
_shelx_estimated_absorpt_t_max 0.997
_shelx_estimated_absorpt_t_min 0.944
_olex2_refinement_description
;
1. Fixed Uiso
 At 1.2 times of:
  All C(H) groups
2. Restrained distances
 F8-C25 \\sim F9B-C25
 with sigma of 0.02
 F9-C25 \\sim F7B-C25
 with sigma of 0.02
 F7-C25 \\sim F8B-C25
 with sigma of 0.02
3. Uiso/Uaniso restraints and constraints
F9 \\sim F9B: within 2A with sigma of 0.04 and sigma for terminal atoms of 0.08
F8 \\sim F8B: within 2A with sigma of 0.04 and sigma for terminal atoms of 0.08
4. Others
 Sof(F7B)=Sof(F8B)=Sof(F9B)=1-FVAR(1)
 Sof(F7)=Sof(F8)=Sof(F9)=FVAR(1)
5.a Aromatic/amide H refined with riding coordinates:
 C3(H3), C5(H5), C10(H10), C12(H12), C13(H13), C14(H14), C18(H18), C20(H20),
 C21(H21), C22(H22)
;
_olex2_submission_special_instructions 'No special instructions were received'

loop_
_space_group_symop_operation_xyz
'x, y, z'
'-x, -y, -z'

loop_
_atom_site_label
_atom_site_type_symbol
_atom_site_fract_x
_atom_site_fract_y
_atom_site_fract_z
_atom_site_U_iso_or_equiv
_atom_site_adp_type
_atom_site_occupancy
_atom_site_site_symmetry_order
_atom_site_calc_flag
_atom_site_refinement_flags_posn
_atom_site_refinement_flags_adp
_atom_site_refinement_flags_occupancy
_atom_site_disorder_assembly
_atom_site_disorder_group
F1 F 0.17744(13) 0.97515(12) 0.68610(5) 0.0264(2) Uani 1 1 d . . . . .
F2 F 0.16348(14) 1.00485(13) 0.56208(6) 0.0332(3) Uani 1 1 d . . . . .
F3 F 0.36014(14) 1.07613(13) 0.62137(7) 0.0362(3) Uani 1 1 d . . . . .
F4 F 0.85770(17) 0.62064(16) 0.12985(6) 0.0433(3) Uani 1 1 d . . . . .
F5 F 1.13841(15) 0.57900(14) 0.12168(6) 0.0384(3) Uani 1 1 d . . . . .
F6 F 0.97206(14) 0.78561(12) 0.18530(6) 0.0315(3) Uani 1 1 d . . . . .
F7 F 0.1886(6) -0.1431(12) 0.9017(11) 0.066(3) Uani 0.57(3) 1 d D . P A 1
F8 F 0.3362(10) -0.3197(9) 0.9937(5) 0.0330(13) Uani 0.57(3) 1 d D U P A 1
F9 F 0.3909(14) -0.3959(13) 0.8795(5) 0.056(2) Uani 0.57(3) 1 d D U P A 1
N1 N 0.77460(19) 0.25874(17) 0.61448(9) 0.0192(3) Uani 1 1 d . . . . .
H1A H 0.801(3) 0.192(3) 0.6569(12) 0.026(5) Uiso 1 1 d . . . . .
H1B H 0.854(3) 0.247(3) 0.5798(13) 0.034(6) Uiso 1 1 d . . . . .
C1 C 0.65492(19) 0.42628(19) 0.61752(8) 0.0136(3) Uani 1 1 d . . . . .
C2 C 0.63633(19) 0.55977(19) 0.55499(8) 0.0129(3) Uani 1 1 d . . . . .
C3 C 0.51109(19) 0.72891(19) 0.55776(8) 0.0138(3) Uani 1 1 d . . . . .
H3 H 0.497732 0.817614 0.515486 0.017 Uiso 1 1 calc R . . . .
C4 C 0.40543(19) 0.76889(19) 0.62194(8) 0.0140(3) Uani 1 1 d . . . . .
C5 C 0.42085(19) 0.63918(19) 0.68345(8) 0.0140(3) Uani 1 1 d . . . . .
H5 H 0.347889 0.667329 0.727002 0.017 Uiso 1 1 calc R . . . .
C6 C 0.54332(19) 0.46746(19) 0.68146(8) 0.0138(3) Uani 1 1 d . . . . .
C7 C 0.7481(2) 0.51669(19) 0.48986(8) 0.0148(3) Uani 1 1 d . . . . .
C8 C 0.8447(2) 0.47170(19) 0.43721(9) 0.0156(3) Uani 1 1 d . . . . .
C9 C 0.95477(19) 0.42131(19) 0.37185(8) 0.0144(3) Uani 1 1 d . . . . .
C10 C 0.92885(19) 0.53911(19) 0.30465(8) 0.0148(3) Uani 1 1 d . . . . .
H10 H 0.838690 0.652814 0.302098 0.018 Uiso 1 1 calc R . . . .
C11 C 1.0354(2) 0.48932(19) 0.24158(8) 0.0153(3) Uani 1 1 d . . . . .
C12 C 1.1672(2) 0.3234(2) 0.24398(9) 0.0165(3) Uani 1 1 d . . . . .
H12 H 1.239376 0.290841 0.200527 0.020 Uiso 1 1 calc R . . . .
C13 C 1.1925(2) 0.2055(2) 0.31047(9) 0.0182(3) Uani 1 1 d . . . . .
H13 H 1.281824 0.091401 0.312333 0.022 Uiso 1 1 calc R . . . .
C14 C 1.0881(2) 0.2534(2) 0.37419(9) 0.0169(3) Uani 1 1 d . . . . .
H14 H 1.106891 0.172335 0.419592 0.020 Uiso 1 1 calc R . . . .
C15 C 0.5574(2) 0.32925(19) 0.74302(8) 0.0156(3) Uani 1 1 d . . . . .
C16 C 0.5736(2) 0.20735(19) 0.79154(9) 0.0165(3) Uani 1 1 d . . . . .
C17 C 0.5926(2) 0.06078(19) 0.85003(8) 0.0166(3) Uani 1 1 d . . . . .
C18 C 0.4633(2) -0.0222(2) 0.85633(9) 0.0186(3) Uani 1 1 d . . . . .
H18 H 0.362210 0.018233 0.822354 0.022 Uiso 1 1 calc R . . . .
C19 C 0.4837(2) -0.1647(2) 0.91278(9) 0.0202(3) Uani 1 1 d . . . . .
C20 C 0.6309(2) -0.2254(2) 0.96257(9) 0.0224(4) Uani 1 1 d . . . . .
H20 H 0.643363 -0.322131 1.001044 0.027 Uiso 1 1 calc R . . . .
C21 C 0.7596(2) -0.1442(2) 0.95584(9) 0.0238(4) Uani 1 1 d . . . . .
H21 H 0.861035 -0.185913 0.989668 0.029 Uiso 1 1 calc R . . . .
C22 C 0.7415(2) -0.0021(2) 0.89991(9) 0.0207(3) Uani 1 1 d . . . . .
H22 H 0.830682 0.052593 0.895582 0.025 Uiso 1 1 calc R . . . .
C23 C 0.2779(2) 0.9535(2) 0.62342(9) 0.0185(3) Uani 1 1 d . . . . .
C24 C 1.0022(2) 0.6165(2) 0.16963(9) 0.0222(3) Uani 1 1 d . . . . .
C25 C 0.3483(2) -0.2576(2) 0.91750(11) 0.0293(4) Uani 1 1 d D . . . .
F7B F 0.2051(9) -0.1828(10) 0.8636(8) 0.0439(18) Uani 0.43(3) 1 d D . P A 2
F8B F 0.286(3) -0.289(2) 0.9818(8) 0.060(3) Uani 0.43(3) 1 d D U P A 2
F9B F 0.4115(13) -0.4197(11) 0.8884(7) 0.039(2) Uani 0.43(3) 1 d D U P A 2

loop_
_atom_site_aniso_label
_atom_site_aniso_U_11
_atom_site_aniso_U_22
_atom_site_aniso_U_33
_atom_site_aniso_U_23
_atom_site_aniso_U_13
_atom_site_aniso_U_12
F1 0.0276(5) 0.0201(5) 0.0230(5) -0.0029(4) 0.0107(4) 0.0033(4)
F2 0.0317(6) 0.0286(5) 0.0229(5) 0.0009(4) -0.0055(4) 0.0108(4)
F3 0.0314(6) 0.0134(5) 0.0637(8) -0.0064(5) 0.0124(5) -0.0069(4)
F4 0.0501(7) 0.0531(8) 0.0285(6) 0.0172(5) -0.0175(5) -0.0248(6)
F5 0.0459(7) 0.0293(6) 0.0286(6) 0.0043(4) 0.0253(5) -0.0001(5)
F6 0.0397(6) 0.0150(5) 0.0337(6) 0.0038(4) 0.0122(5) -0.0031(4)
F7 0.0222(14) 0.048(3) 0.121(8) 0.046(4) -0.017(2) -0.0161(15)
F8 0.046(3) 0.031(2) 0.031(2) -0.0045(13) 0.0173(16) -0.0243(18)
F9 0.094(5) 0.084(4) 0.026(2) -0.023(2) 0.024(3) -0.072(4)
N1 0.0201(7) 0.0141(6) 0.0186(7) 0.0007(5) 0.0052(6) -0.0003(5)
C1 0.0135(7) 0.0120(7) 0.0158(7) -0.0028(5) 0.0004(6) -0.0045(6)
C2 0.0129(7) 0.0154(7) 0.0108(7) -0.0023(5) 0.0006(5) -0.0051(6)
C3 0.0142(7) 0.0141(7) 0.0127(7) 0.0008(5) -0.0004(5) -0.0049(6)
C4 0.0133(7) 0.0128(7) 0.0155(7) -0.0016(5) 0.0002(6) -0.0036(6)
C5 0.0136(7) 0.0161(7) 0.0126(7) -0.0029(5) 0.0019(5) -0.0049(6)
C6 0.0145(7) 0.0133(7) 0.0134(7) -0.0003(5) -0.0001(5) -0.0047(6)
C7 0.0158(7) 0.0143(7) 0.0144(7) -0.0003(5) -0.0004(6) -0.0052(6)
C8 0.0159(7) 0.0157(7) 0.0157(7) -0.0008(6) 0.0003(6) -0.0060(6)
C9 0.0128(7) 0.0176(7) 0.0143(7) -0.0036(6) 0.0018(5) -0.0064(6)
C10 0.0122(7) 0.0134(7) 0.0175(7) -0.0032(5) 0.0026(6) -0.0023(5)
C11 0.0156(7) 0.0160(7) 0.0152(7) -0.0018(6) 0.0024(6) -0.0062(6)
C12 0.0152(7) 0.0174(7) 0.0169(7) -0.0054(6) 0.0054(6) -0.0043(6)
C13 0.0163(7) 0.0135(7) 0.0225(8) -0.0040(6) 0.0022(6) -0.0013(6)
C14 0.0176(7) 0.0169(7) 0.0158(7) 0.0001(6) 0.0000(6) -0.0057(6)
C15 0.0158(7) 0.0153(7) 0.0154(7) -0.0031(6) 0.0026(6) -0.0042(6)
C16 0.0161(7) 0.0150(7) 0.0165(7) -0.0034(6) 0.0038(6) -0.0025(6)
C17 0.0222(8) 0.0114(7) 0.0134(7) -0.0016(5) 0.0069(6) -0.0020(6)
C18 0.0183(8) 0.0138(7) 0.0190(8) -0.0003(6) 0.0041(6) 0.0002(6)
C19 0.0226(8) 0.0130(7) 0.0228(8) -0.0015(6) 0.0094(6) -0.0031(6)
C20 0.0343(9) 0.0132(7) 0.0160(8) 0.0020(6) 0.0054(7) -0.0043(7)
C21 0.0300(9) 0.0213(8) 0.0175(8) 0.0021(6) -0.0040(7) -0.0060(7)
C22 0.0263(8) 0.0187(8) 0.0183(8) -0.0014(6) 0.0017(6) -0.0090(7)
C23 0.0188(8) 0.0163(7) 0.0180(8) -0.0011(6) 0.0049(6) -0.0030(6)
C24 0.0226(8) 0.0210(8) 0.0202(8) 0.0005(6) 0.0059(7) -0.0043(7)
C25 0.0273(9) 0.0224(9) 0.0358(10) 0.0069(8) 0.0056(8) -0.0080(7)
F7B 0.0284(18) 0.040(2) 0.065(4) 0.018(3) -0.009(2) -0.0190(16)
F8B 0.086(8) 0.097(7) 0.034(4) -0.029(4) 0.038(5) -0.076(6)
F9B 0.033(3) 0.022(3) 0.066(5) -0.022(2) 0.004(3) -0.009(2)

loop_
_atom_type_symbol
_atom_type_description
_atom_type_scat_dispersion_real
_atom_type_scat_dispersion_imag
_atom_type_scat_source
C C 0.0033 0.0016 'International Tables Vol C Tables 4.2.6.8 and 6.1.1.4'
H H 0.0000 0.0000 'International Tables Vol C Tables 4.2.6.8 and 6.1.1.4'
F F 0.0171 0.0103 'International Tables Vol C Tables 4.2.6.8 and 6.1.1.4'
N N 0.0061 0.0033 'International Tables Vol C Tables 4.2.6.8 and 6.1.1.4'

loop_
_geom_angle_atom_site_label_1
_geom_angle_atom_site_label_2
_geom_angle_atom_site_label_3
_geom_angle
_geom_angle_site_symmetry_1
_geom_angle_site_symmetry_3
_geom_angle_publ_flag
N1 C1 C2 120.28(13) . . ?
N1 C1 C6 120.73(13) . . ?
C6 C1 C2 118.95(13) . . ?
C1 C2 C7 118.75(13) . . ?
C3 C2 C1 119.92(13) . . ?
C3 C2 C7 121.33(13) . . ?
C4 C3 C2 120.49(13) . . ?
C3 C4 C23 118.51(13) . . ?
C5 C4 C3 120.34(13) . . ?
C5 C4 C23 121.14(13) . . ?
C4 C5 C6 120.26(13) . . ?
C1 C6 C15 118.65(13) . . ?
C5 C6 C1 120.01(13) . . ?
C5 C6 C15 121.34(13) . . ?
C8 C7 C2 176.57(16) . . ?
C7 C8 C9 177.66(16) . . ?
C10 C9 C8 120.06(13) . . ?
C10 C9 C14 119.17(13) . . ?
C14 C9 C8 120.77(13) . . ?
C11 C10 C9 119.76(13) . . ?
C10 C11 C24 118.67(13) . . ?
C12 C11 C10 121.01(14) . . ?
C12 C11 C24 120.30(13) . . ?
C11 C12 C13 119.39(14) . . ?
C14 C13 C12 120.38(14) . . ?
C13 C14 C9 120.28(14) . . ?
C16 C15 C6 176.37(16) . . ?
C15 C16 C17 179.8(2) . . ?
C18 C17 C16 120.09(14) . . ?
C22 C17 C16 120.56(14) . . ?
C22 C17 C18 119.33(14) . . ?
C19 C18 C17 119.63(15) . . ?
C18 C19 C25 119.48(15) . . ?
C20 C19 C18 120.79(15) . . ?
C20 C19 C25 119.69(14) . . ?
C21 C20 C19 119.54(14) . . ?
C20 C21 C22 120.43(15) . . ?
C21 C22 C17 120.27(15) . . ?
F1 C23 F2 105.98(12) . . ?
F1 C23 F3 106.36(13) . . ?
F1 C23 C4 113.55(12) . . ?
F2 C23 C4 112.68(13) . . ?
F3 C23 F2 105.25(12) . . ?
F3 C23 C4 112.38(13) . . ?
F4 C24 F6 105.47(13) . . ?
F4 C24 C11 112.07(13) . . ?
F5 C24 F4 107.57(14) . . ?
F5 C24 F6 105.99(13) . . ?
F5 C24 C11 113.20(13) . . ?
F6 C24 C11 112.04(13) . . ?
F7 C25 F8 102.6(7) . . ?
F7 C25 C19 110.6(3) . . ?
F8 C25 C19 108.8(4) . . ?
F9 C25 F7 115.0(7) . . ?
F9 C25 F8 106.0(6) . . ?
F9 C25 C19 113.0(4) . . ?
F7B C25 C19 114.1(3) . . ?
F8B C25 C19 119.7(7) . . ?
F8B C25 F7B 108.0(7) . . ?
F8B C25 F9B 105.0(8) . . ?
F9B C25 C19 111.3(5) . . ?
F9B C25 F7B 95.7(6) . . ?

loop_
_geom_bond_atom_site_label_1
_geom_bond_atom_site_label_2
_geom_bond_distance
_geom_bond_site_symmetry_2
_geom_bond_publ_flag
F1 C23 1.3385(17) . ?
F2 C23 1.3501(18) . ?
F3 C23 1.3466(19) . ?
F4 C24 1.339(2) . ?
F5 C24 1.3359(18) . ?
F6 C24 1.3464(19) . ?
F7 C25 1.310(5) . ?
F8 C25 1.384(7) . ?
F9 C25 1.290(8) . ?
N1 C1 1.3670(19) . ?
C1 C2 1.418(2) . ?
C1 C6 1.414(2) . ?
C2 C3 1.393(2) . ?
C2 C7 1.433(2) . ?
C3 C4 1.391(2) . ?
C4 C5 1.390(2) . ?
C4 C23 1.490(2) . ?
C5 C6 1.398(2) . ?
C6 C15 1.437(2) . ?
C7 C8 1.196(2) . ?
C8 C9 1.436(2) . ?
C9 C10 1.397(2) . ?
C9 C14 1.405(2) . ?
C10 C11 1.389(2) . ?
C11 C12 1.388(2) . ?
C11 C24 1.498(2) . ?
C12 C13 1.389(2) . ?
C13 C14 1.387(2) . ?
C15 C16 1.197(2) . ?
C16 C17 1.442(2) . ?
C17 C18 1.399(2) . ?
C17 C22 1.397(2) . ?
C18 C19 1.395(2) . ?
C19 C20 1.386(2) . ?
C19 C25 1.499(2) . ?
C20 C21 1.385(2) . ?
C21 C22 1.390(2) . ?
C25 F7B 1.412(7) . ?
C25 F8B 1.258(11) . ?
C25 F9B 1.371(8) . ?
